data_2017798
loop_
_publ_author_name
'Ho, Douglas M.'

_publ_section_title
;
 A urea adduct of bis(hinokitiolato)copper(II)
;
_journal_coeditor_code EG3059
_journal_issue 10
_journal_name_full 'Acta Crystallographica Section C'
_journal_page_first m294
_journal_page_last m299
_journal_paper_doi 10.1107/S0108270110035602
_journal_volume 66
_journal_year 2010
_chemical_formula_iupac '[Cu2 (C10 H11 O2)4] , 6C H4 N2 O , 2C3 H6 O'
_chemical_formula_moiety 'C40 H44 Cu2 O8 , 6C H4 N2 O , 2C3 H6 O'
_chemical_formula_structural 'C40 H44 Cu2 O8 , 6C H4 N2 O , 2C3 H6 O'
_chemical_formula_sum 'C52 H80 Cu2 N12 O16'
_chemical_formula_weight 1256.36
_chemical_name_common dmh101
_chemical_name_systematic
;
Bis(\m~2~-3-isopropyl-7-oxocyclohepta-1,3,5-trien-1-olato)-
bis[(3-isopropyl-7-oxocyclohepta-1,3,5-trien-1-olato)copper(II)]--urea--acetone
(1/6/2)
;
_space_group_IT_number 14
_symmetry_cell_setting monoclinic
_symmetry_space_group_name_Hall '-P 2ybc'
_symmetry_space_group_name_H-M 'P 1 21/c 1'
_atom_sites_solution_hydrogens geom
_atom_sites_solution_primary direct
_atom_sites_solution_secondary difmap
_cell_angle_alpha 90.00
_cell_angle_beta 110.3850(10)
_cell_angle_gamma 90.00
_cell_formula_units_Z 2
_cell_length_a 17.0125(2)
_cell_length_b 11.0470(2)
_cell_length_c 17.2731(3)
_cell_measurement_reflns_used 41379
_cell_measurement_temperature 200(2)
_cell_measurement_theta_max 27.49
_cell_measurement_theta_min 2.23
_cell_volume 3042.95(9)
_computing_cell_refinement
;
DENZO/SCALEPACK (Otwinowski & Minor, 1997)
;
_computing_data_collection 'COLLECT (Nonius, 1998)'
_computing_data_reduction
;
DENZO/SCALEPACK (Otwinowski & Minor, 1997)
;
_computing_molecular_graphics
;
SHELXTL (Sheldrick, 2008), ORTEP-3 (Farrugia, 1997)
;
_computing_publication_material 'SHELXTL (Sheldrick, 2008)'
_computing_structure_refinement 'SHELXTL (Sheldrick, 2008)'
_computing_structure_solution 'SHELXTL (Sheldrick, 2008)'
_diffrn_ambient_temperature 200(2)
_diffrn_measured_fraction_theta_full 1.000
_diffrn_measured_fraction_theta_max 1.000
_diffrn_measurement_device_type 'Nonius KappaCCD area-detector'
_diffrn_measurement_method '\w scans; 800 0.5\% rotations'
_diffrn_radiation_monochromator graphite
_diffrn_radiation_source 'fine-focus sealed tube'
_diffrn_radiation_type 'Mo K\a'
_diffrn_radiation_wavelength 0.71073
_diffrn_reflns_av_R_equivalents 0.0740
_diffrn_reflns_av_sigmaI/netI 0.0569
_diffrn_reflns_limit_h_max 22
_diffrn_reflns_limit_h_min -21
_diffrn_reflns_limit_k_max 14
_diffrn_reflns_limit_k_min -14
_diffrn_reflns_limit_l_max 21
_diffrn_reflns_limit_l_min -22
_diffrn_reflns_number 41379
_diffrn_reflns_theta_full 27.49
_diffrn_reflns_theta_max 27.49
_diffrn_reflns_theta_min 2.23
_exptl_absorpt_coefficient_mu 0.773
_exptl_absorpt_correction_T_max 0.9734
_exptl_absorpt_correction_T_min 0.8012
_exptl_absorpt_correction_type multi-scan
_exptl_absorpt_process_details '(SCALEPACK; Otwinowski & Minor, 1997)'
_exptl_crystal_colour green
_exptl_crystal_density_diffrn 1.371
_exptl_crystal_density_method 'not measured'
_exptl_crystal_description needle
_exptl_crystal_F_000 1324
_exptl_crystal_size_max 0.300
_exptl_crystal_size_mid 0.095
_exptl_crystal_size_min 0.035
_refine_diff_density_max 0.760
_refine_diff_density_min -0.630
_refine_ls_extinction_method none
_refine_ls_goodness_of_fit_ref 1.057
_refine_ls_hydrogen_treatment mixed
_refine_ls_matrix_type full
_refine_ls_number_parameters 433
_refine_ls_number_reflns 6996
_refine_ls_number_restraints 19
_refine_ls_restrained_S_all 1.057
_refine_ls_R_factor_all 0.0943
_refine_ls_R_factor_gt 0.0529
_refine_ls_shift/su_max 0.001
_refine_ls_shift/su_mean 0.000
_refine_ls_structure_factor_coef Fsqd
_refine_ls_weighting_details 'w = 1/[\s^2^(Fo^2^)+(0.0770P)^2^+0.7191P] where P=(Fo^2^+2Fc^2^)/3'
_refine_ls_weighting_scheme calc
_refine_ls_wR_factor_gt 0.1238
_refine_ls_wR_factor_ref 0.1465
_reflns_number_gt 4582
_reflns_number_total 6996
_reflns_threshold_expression I>2\s(I)
_cod_data_source_file eg3059.cif
_cod_data_source_block IV
_cod_original_cell_volume 3042.95(8)
_cod_original_sg_symbol_H-M 'P 21/c'
_cod_database_code 2017798
_cod_database_fobs_code 2017798

loop_
_symmetry_equiv_pos_as_xyz
'x, y, z'
'-x, y+1/2, -z+1/2'
'-x, -y, -z'
'x, -y-1/2, z-1/2'

loop_
_atom_site_type_symbol
_atom_site_label
_atom_site_fract_x
_atom_site_fract_y
_atom_site_fract_z
_atom_site_U_iso_or_equiv
_atom_site_adp_type
_atom_site_calc_flag
_atom_site_refinement_flags
_atom_site_occupancy
_atom_site_disorder_assembly
_atom_site_disorder_group
Cu Cu1 0.414638(18) 0.49976(3) 0.52640(2) 0.02874(12) Uani d . 1 . .
O O1 0.33876(10) 0.45164(17) 0.41958(12) 0.0320(4) Uani d . 1 . .
O O2 0.48030(11) 0.36506(16) 0.51150(12) 0.0308(4) Uani d . 1 . .
C C1 0.36103(16) 0.3518(2) 0.39236(18) 0.0296(6) Uani d . 1 . .
C C2 0.30861(17) 0.3048(3) 0.31692(19) 0.0345(6) Uani d . 1 . .
H H2 0.2602 0.3526 0.2907 0.041 Uiso calc R 1 . .
C C3 0.31366(17) 0.2013(3) 0.27278(19) 0.0375(7) Uani d . 1 A .
C C4 0.37703(18) 0.1141(3) 0.2974(2) 0.0416(7) Uani d . 1 . .
H H4 0.3705 0.0473 0.2611 0.050 Uiso calc R 1 . .
C C5 0.44789(18) 0.1122(3) 0.3676(2) 0.0429(8) Uani d . 1 . .
H H5 0.4832 0.0440 0.3721 0.051 Uiso calc R 1 . .
C C6 0.47587(16) 0.1931(2) 0.43242(19) 0.0357(7) Uani d . 1 . .
H H6 0.5271 0.1713 0.4744 0.043 Uiso calc R 1 . .
C C7 0.44095(16) 0.3015(2) 0.44596(18) 0.0298(6) Uani d . 1 . .
C C8 0.24194(19) 0.1798(3) 0.1913(2) 0.0480(8) Uani d DU 1 . .
H H8 0.2019 0.2491 0.1821 0.058 Uiso calc PR 0.66(2) A 1
H H8* 0.2200 0.2621 0.1706 0.058 Uiso d PR 0.34(2) A 2
C C9 0.2747(9) 0.1768(13) 0.1201(6) 0.073(3) Uani d PD 0.66(2) A 1
H H9A 0.2274 0.1721 0.0678 0.109 Uiso calc PR 0.66(2) A 1
H H9B 0.3108 0.1058 0.1257 0.109 Uiso calc PR 0.66(2) A 1
H H9C 0.3071 0.2505 0.1209 0.109 Uiso calc PR 0.66(2) A 1
C C9* 0.2664(15) 0.123(3) 0.1227(12) 0.070(6) Uani d PDU 0.34(2) A 2
H H9D 0.3234 0.1479 0.1284 0.105 Uiso calc PR 0.34(2) A 2
H H9E 0.2272 0.1492 0.0690 0.105 Uiso calc PR 0.34(2) A 2
H H9F 0.2643 0.0344 0.1266 0.105 Uiso calc PR 0.34(2) A 2
C C10 0.1940(6) 0.0629(8) 0.1934(5) 0.060(3) Uani d PD 0.66(2) A 1
H H10A 0.1765 0.0638 0.2417 0.090 Uiso calc PR 0.66(2) A 1
H H10B 0.2305 -0.0070 0.1966 0.090 Uiso calc PR 0.66(2) A 1
H H10C 0.1445 0.0573 0.1430 0.090 Uiso calc PR 0.66(2) A 1
C C10* 0.1705(9) 0.116(3) 0.2081(10) 0.081(6) Uani d PDU 0.34(2) A 2
H H10D 0.1504 0.1669 0.2438 0.122 Uiso calc PR 0.34(2) A 2
H H10E 0.1904 0.0386 0.2356 0.122 Uiso calc PR 0.34(2) A 2
H H10F 0.1246 0.1016 0.1558 0.122 Uiso calc PR 0.34(2) A 2
O O3 0.34305(11) 0.62228(17) 0.54415(12) 0.0341(4) Uani d . 1 . .
O O4 0.48105(11) 0.53017(18) 0.63954(12) 0.0336(5) Uani d . 1 . .
C C11 0.36761(16) 0.6603(2) 0.62053(17) 0.0307(6) Uani d . 1 . .
C C12 0.31570(17) 0.7375(3) 0.64490(19) 0.0356(7) Uani d . 1 . .
H H12 0.2636 0.7535 0.6024 0.043 Uiso calc R 1 . .
C C13 0.32481(18) 0.7960(3) 0.71920(19) 0.0376(7) Uani d . 1 . .
C C14 0.39466(18) 0.7914(3) 0.79059(19) 0.0403(7) Uani d . 1 . .
H H14 0.3924 0.8405 0.8349 0.048 Uiso calc R 1 . .
C C15 0.46778(18) 0.7242(3) 0.80598(19) 0.0388(7) Uani d . 1 . .
H H15 0.5083 0.7346 0.8596 0.047 Uiso calc R 1 . .
C C16 0.49098(17) 0.6448(3) 0.75587(18) 0.0347(7) Uani d . 1 . .
H H16 0.5441 0.6073 0.7811 0.042 Uiso calc R 1 . .
C C17 0.44818(15) 0.6109(2) 0.67347(18) 0.0298(6) Uani d . 1 . .
C C18 0.24968(19) 0.8705(3) 0.7213(2) 0.0448(8) Uani d . 1 . .
H H18 0.2684 0.9173 0.7742 0.054 Uiso calc R 1 . .
C C19 0.2188(2) 0.9627(3) 0.6505(2) 0.0596(10) Uani d . 1 . .
H H19A 0.1758 1.0145 0.6590 0.089 Uiso calc R 1 . .
H H19B 0.1950 0.9197 0.5979 0.089 Uiso calc R 1 . .
H H19C 0.2661 1.0127 0.6495 0.089 Uiso calc R 1 . .
C C20 0.1785(2) 0.7885(4) 0.7227(3) 0.0620(10) Uani d . 1 . .
H H20A 0.1990 0.7322 0.7693 0.093 Uiso calc R 1 . .
H H20B 0.1575 0.7427 0.6709 0.093 Uiso calc R 1 . .
H H20C 0.1331 0.8377 0.7287 0.093 Uiso calc R 1 . .
O O5 0.04199(10) 0.57382(16) 0.38779(12) 0.0312(4) Uani d . 1 . .
N N1 0.16095(16) 0.4699(2) 0.40302(18) 0.0380(6) Uani d . 1 . .
H H1A 0.210(2) 0.467(3) 0.410(2) 0.057 Uiso d . 1 . .
H H1B 0.134(2) 0.411(3) 0.396(2) 0.057 Uiso d . 1 . .
N N2 0.16719(16) 0.6690(2) 0.43928(18) 0.0398(6) Uani d . 1 . .
H H2A 0.219(2) 0.664(3) 0.464(2) 0.060 Uiso d . 1 . .
H H2B 0.143(2) 0.733(3) 0.443(2) 0.060 Uiso d . 1 . .
C C21 0.12109(16) 0.5705(2) 0.40970(17) 0.0286(6) Uani d . 1 . .
O O6 0.06006(11) 0.24689(16) 0.38167(12) 0.0333(4) Uani d . 1 . .
N N3 0.00365(18) 0.3470(2) 0.46461(19) 0.0404(6) Uani d . 1 . .
H H3A -0.009(2) 0.352(3) 0.513(2) 0.061 Uiso d . 1 . .
H H3B 0.010(2) 0.408(4) 0.445(2) 0.061 Uiso d . 1 . .
N N4 0.03290(19) 0.1440(2) 0.48284(18) 0.0419(7) Uani d . 1 . .
H H4A 0.004(2) 0.142(4) 0.511(2) 0.063 Uiso d . 1 . .
H H4B 0.052(2) 0.081(3) 0.461(2) 0.063 Uiso d . 1 . .
C C22 0.03297(16) 0.2456(2) 0.44058(18) 0.0314(6) Uani d . 1 . .
O O7 0.06495(12) 0.90506(16) 0.41267(12) 0.0340(4) Uani d . 1 . .
N N5 -0.00049(18) 0.8072(2) 0.29272(18) 0.0430(6) Uani d . 1 . .
H H5A -0.017(2) 0.805(4) 0.241(2) 0.064 Uiso d . 1 . .
H H5B 0.005(2) 0.741(3) 0.320(2) 0.064 Uiso d . 1 . .
N N6 0.03171(18) 1.0088(2) 0.29258(18) 0.0392(6) Uani d . 1 . .
H H6A 0.010(2) 1.011(3) 0.240(3) 0.059 Uiso d . 1 . .
H H6B 0.047(2) 1.078(3) 0.327(2) 0.059 Uiso d . 1 . .
C C23 0.03337(16) 0.9066(2) 0.33566(19) 0.0306(6) Uani d . 1 . .
O O8 0.62642(17) -0.0364(3) 0.4530(2) 0.0922(10) Uani d . 1 . .
C C24 0.7535(2) -0.1198(4) 0.5434(3) 0.0822(14) Uani d . 1 . .
H H24A 0.7317 -0.1962 0.5154 0.123 Uiso calc R 1 . .
H H24B 0.7686 -0.1303 0.6031 0.123 Uiso calc R 1 . .
H H24C 0.8032 -0.0956 0.5309 0.123 Uiso calc R 1 . .
C C25 0.6880(2) -0.0244(4) 0.5141(3) 0.0622(11) Uani d . 1 . .
C C26 0.7028(3) 0.0878(4) 0.5650(3) 0.0862(15) Uani d . 1 . .
H H26A 0.6805 0.0771 0.6098 0.129 Uiso calc R 1 . .
H H26B 0.6744 0.1561 0.5303 0.129 Uiso calc R 1 . .
H H26C 0.7631 0.1041 0.5885 0.129 Uiso calc R 1 . .

loop_
_atom_site_aniso_label
_atom_site_aniso_U_11
_atom_site_aniso_U_22
_atom_site_aniso_U_33
_atom_site_aniso_U_12
_atom_site_aniso_U_13
_atom_site_aniso_U_23
Cu1 0.02859(19) 0.0307(2) 0.0267(2) 0.00173(13) 0.00932(14) -0.00243(14)
O1 0.0297(9) 0.0329(10) 0.0313(12) 0.0058(8) 0.0079(8) -0.0054(9)
O2 0.0316(9) 0.0303(11) 0.0272(11) 0.0013(8) 0.0061(8) -0.0023(8)
C1 0.0316(13) 0.0288(14) 0.0312(17) 0.0024(11) 0.0145(12) -0.0006(12)
C2 0.0347(14) 0.0291(15) 0.0373(18) 0.0042(11) 0.0097(13) -0.0028(12)
C3 0.0402(15) 0.0341(16) 0.0382(19) -0.0012(12) 0.0134(13) -0.0049(13)
C4 0.0424(16) 0.0339(16) 0.047(2) 0.0014(13) 0.0143(15) -0.0131(14)
C5 0.0394(16) 0.0336(17) 0.055(2) 0.0076(12) 0.0150(15) -0.0049(15)
C6 0.0306(13) 0.0303(15) 0.0431(19) 0.0038(11) 0.0087(13) 0.0008(13)
C7 0.0301(13) 0.0303(15) 0.0300(17) 0.0005(11) 0.0117(12) 0.0033(12)
C8 0.0499(18) 0.0403(18) 0.043(2) 0.0043(14) 0.0025(15) -0.0108(15)
C9 0.089(6) 0.078(7) 0.041(5) -0.015(6) 0.009(4) -0.006(5)
C9* 0.056(8) 0.101(16) 0.048(9) 0.000(11) 0.013(6) -0.025(10)
C10 0.043(4) 0.075(5) 0.059(5) -0.016(3) 0.012(3) -0.012(4)
C10* 0.031(6) 0.144(16) 0.060(9) -0.004(8) 0.005(5) -0.019(10)
O3 0.0349(10) 0.0386(11) 0.0257(12) 0.0054(8) 0.0068(8) -0.0053(9)
O4 0.0327(10) 0.0402(11) 0.0269(12) 0.0029(8) 0.0092(8) -0.0016(9)
C11 0.0346(14) 0.0288(14) 0.0284(17) -0.0021(11) 0.0107(12) -0.0026(12)
C12 0.0359(14) 0.0379(16) 0.0309(18) 0.0031(12) 0.0090(12) -0.0036(13)
C13 0.0427(15) 0.0328(16) 0.0383(19) -0.0033(12) 0.0156(14) -0.0063(13)
C14 0.0501(17) 0.0394(17) 0.0316(18) -0.0074(13) 0.0145(14) -0.0113(13)
C15 0.0402(15) 0.0434(18) 0.0294(18) -0.0089(13) 0.0077(13) -0.0069(14)
C16 0.0314(13) 0.0398(16) 0.0313(17) -0.0042(12) 0.0089(12) -0.0012(13)
C17 0.0309(13) 0.0283(14) 0.0317(17) -0.0038(11) 0.0127(12) 0.0000(12)
C18 0.0530(18) 0.0417(18) 0.040(2) 0.0093(14) 0.0171(15) -0.0080(15)
C19 0.072(2) 0.052(2) 0.055(3) 0.0193(18) 0.022(2) -0.0018(18)
C20 0.057(2) 0.070(3) 0.069(3) 0.0108(18) 0.035(2) 0.000(2)
O5 0.0280(9) 0.0286(10) 0.0360(12) 0.0007(7) 0.0101(8) 0.0015(8)
N1 0.0288(12) 0.0319(14) 0.0521(18) -0.0015(10) 0.0124(12) -0.0030(12)
N2 0.0336(13) 0.0301(14) 0.0492(18) -0.0021(10) 0.0063(12) -0.0027(12)
C21 0.0343(14) 0.0274(15) 0.0237(15) 0.0012(11) 0.0095(11) 0.0037(11)
O6 0.0428(11) 0.0290(10) 0.0322(12) -0.0013(8) 0.0180(9) -0.0013(8)
N3 0.0565(16) 0.0295(14) 0.0434(18) 0.0012(12) 0.0278(13) -0.0010(12)
N4 0.0645(18) 0.0285(14) 0.0452(18) 0.0007(12) 0.0347(14) 0.0022(12)
C22 0.0340(14) 0.0280(15) 0.0321(17) -0.0036(11) 0.0115(12) -0.0017(12)
O7 0.0447(11) 0.0289(10) 0.0288(12) 0.0002(8) 0.0130(9) 0.0013(8)
N5 0.0666(17) 0.0284(14) 0.0306(16) -0.0009(12) 0.0126(14) -0.0010(12)
N6 0.0597(16) 0.0310(14) 0.0252(15) -0.0018(11) 0.0128(13) 0.0025(12)
C23 0.0348(14) 0.0264(14) 0.0325(18) 0.0037(11) 0.0142(13) 0.0021(12)
O8 0.0494(16) 0.139(3) 0.073(2) 0.0058(17) 0.0016(16) 0.001(2)
C24 0.066(3) 0.093(3) 0.086(4) 0.016(2) 0.025(2) 0.029(3)
C25 0.0372(18) 0.083(3) 0.065(3) -0.0032(17) 0.0158(19) 0.022(2)
C26 0.072(3) 0.067(3) 0.104(4) -0.011(2) 0.011(3) 0.021(3)

loop_
_atom_type_symbol
_atom_type_description
_atom_type_scat_dispersion_real
_atom_type_scat_dispersion_imag
_atom_type_scat_source
C C 0.0033 0.0016 'International Tables Vol C Tables 4.2.6.8 and 6.1.1.4'
H H 0.0000 0.0000 'International Tables Vol C Tables 4.2.6.8 and 6.1.1.4'
N N 0.0061 0.0033 'International Tables Vol C Tables 4.2.6.8 and 6.1.1.4'
O O 0.0106 0.0060 'International Tables Vol C Tables 4.2.6.8 and 6.1.1.4'
Cu Cu 0.3201 1.2651 'International Tables Vol C Tables 4.2.6.8 and 6.1.1.4'

loop_
_geom_angle_atom_site_label_1
_geom_angle_atom_site_label_2
_geom_angle_atom_site_label_3
_geom_angle_site_symmetry_1
_geom_angle_site_symmetry_3
_geom_angle
_geom_angle_publ_flag
O3 Cu1 O4 . . 83.96(8) ?
O3 Cu1 O1 . . 95.58(8) ?
O4 Cu1 O1 . . 171.12(8) ?
O3 Cu1 O2 . . 174.51(8) ?
O4 Cu1 O2 . . 96.20(8) ?
O1 Cu1 O2 . . 83.41(7) ?
C1 O1 Cu1 . . 113.40(16) ?
C7 O2 Cu1 . . 112.65(15) ?
O1 C1 C2 . . 118.6(2) ?
O1 C1 C7 . . 114.5(2) ?
C2 C1 C7 . . 126.8(2) ?
C3 C2 C1 . . 132.4(3) ?
C3 C2 H2 . . 113.8 ?
C1 C2 H2 . . 113.8 ?
C2 C3 C4 . . 126.0(3) ?
C2 C3 C8 . . 116.8(3) ?
C4 C3 C8 . . 117.2(3) ?
C5 C4 C3 . . 128.5(3) ?
C5 C4 H4 . . 115.7 ?
C3 C4 H4 . . 115.7 ?
C4 C5 C6 . . 130.6(3) ?
C4 C5 H5 . . 114.7 ?
C6 C5 H5 . . 114.7 ?
C5 C6 C7 . . 130.3(3) ?
C5 C6 H6 . . 114.9 ?
C7 C6 H6 . . 114.9 ?
O2 C7 C6 . . 119.3(2) ?
O2 C7 C1 . . 115.4(2) ?
C6 C7 C1 . . 125.3(3) ?
C3 C8 C9 . . 110.4(6) ?
C3 C8 C10 . . 111.8(4) ?
C9 C8 C10 . . 110.4(5) ?
C3 C8 H8 . . 108.0 ?
C9 C8 H8 . . 108.0 ?
C10 C8 H8 . . 108.0 ?
C8 C9 H9A . . 109.5 ?
C8 C9 H9B . . 109.5 ?
C8 C9 H9C . . 109.5 ?
H9A C9 H9B . . 109.5 ?
H9A C9 H9C . . 109.5 ?
H9B C9 H9C . . 109.5 ?
C8 C10 H10A . . 109.5 ?
C8 C10 H10B . . 109.5 ?
C8 C10 H10C . . 109.5 ?
H10A C10 H10B . . 109.5 ?
H10A C10 H10C . . 109.5 ?
H10B C10 H10C . . 109.5 ?
C3 C8 C9* . . 115.8(10) ?
C3 C8 C10* . . 109.4(7) ?
C9* C8 C10* . . 114.3(10) ?
C3 C8 H8* . . 105.5 ?
C9* C8 H8* . . 105.5 ?
C10* C8 H8* . . 105.5 ?
C8 C9* H9D . . 109.5 ?
C8 C9* H9E . . 109.5 ?
C8 C9* H9F . . 109.5 ?
H9D C9* H9E . . 109.5 ?
H9D C9* H9F . . 109.5 ?
H9E C9* H9F . . 109.5 ?
C8 C10* H10D . . 109.5 ?
C8 C10* H10E . . 109.5 ?
C8 C10* H10F . . 109.5 ?
H10D C10* H10E . . 109.5 ?
H10D C10* H10F . . 109.5 ?
H10E C10* H10F . . 109.5 ?
C11 O3 Cu1 . . 113.04(16) ?
C17 O4 Cu1 . . 112.82(17) ?
O3 C11 C12 . . 119.2(2) ?
O3 C11 C17 . . 114.3(2) ?
C12 C11 C17 . . 126.4(3) ?
C11 C12 C13 . . 133.0(3) ?
C11 C12 H12 . . 113.5 ?
C13 C12 H12 . . 113.5 ?
C14 C13 C12 . . 126.0(3) ?
C14 C13 C18 . . 117.6(3) ?
C12 C13 C18 . . 116.4(3) ?
C13 C14 C15 . . 128.5(3) ?
C13 C14 H14 . . 115.7 ?
C15 C14 H14 . . 115.7 ?
C16 C15 C14 . . 130.5(3) ?
C16 C15 H15 . . 114.7 ?
C14 C15 H15 . . 114.7 ?
C15 C16 C17 . . 130.0(3) ?
C15 C16 H16 . . 115.0 ?
C17 C16 H16 . . 115.0 ?
O4 C17 C16 . . 119.2(2) ?
O4 C17 C11 . . 115.6(2) ?
C16 C17 C11 . . 125.2(2) ?
C20 C18 C13 . . 110.9(3) ?
C20 C18 C19 . . 110.8(3) ?
C13 C18 C19 . . 113.1(3) ?
C20 C18 H18 . . 107.3 ?
C13 C18 H18 . . 107.3 ?
C19 C18 H18 . . 107.3 ?
C18 C19 H19A . . 109.5 ?
C18 C19 H19B . . 109.5 ?
H19A C19 H19B . . 109.5 ?
C18 C19 H19C . . 109.5 ?
H19A C19 H19C . . 109.5 ?
H19B C19 H19C . . 109.5 ?
C18 C20 H20A . . 109.5 ?
C18 C20 H20B . . 109.5 ?
H20A C20 H20B . . 109.5 ?
C18 C20 H20C . . 109.5 ?
H20A C20 H20C . . 109.5 ?
H20B C20 H20C . . 109.5 ?
C21 N1 H1A . . 124(3) ?
C21 N1 H1B . . 115(3) ?
H1A N1 H1B . . 121(4) ?
C21 N2 H2A . . 121(2) ?
C21 N2 H2B . . 118(2) ?
H2A N2 H2B . . 119(4) ?
O5 C21 N1 . . 121.3(2) ?
O5 C21 N2 . . 120.9(2) ?
N1 C21 N2 . . 117.8(3) ?
C22 N3 H3A . . 123(2) ?
C22 N3 H3B . . 117(3) ?
H3A N3 H3B . . 117(4) ?
C22 N4 H4A . . 118(3) ?
C22 N4 H4B . . 111(2) ?
H4A N4 H4B . . 127(4) ?
O6 C22 N4 . . 121.5(3) ?
O6 C22 N3 . . 121.3(3) ?
N4 C22 N3 . . 117.2(3) ?
C23 N5 H5A . . 122(3) ?
C23 N5 H5B . . 117(3) ?
H5A N5 H5B . . 120(4) ?
C23 N6 H6A . . 122(2) ?
C23 N6 H6B . . 113(2) ?
H6A N6 H6B . . 124(3) ?
O7 C23 N5 . . 121.4(3) ?
O7 C23 N6 . . 121.2(3) ?
N5 C23 N6 . . 117.4(3) ?
C25 C24 H24A . . 109.5 ?
C25 C24 H24B . . 109.5 ?
H24A C24 H24B . . 109.5 ?
C25 C24 H24C . . 109.5 ?
H24A C24 H24C . . 109.5 ?
H24B C24 H24C . . 109.5 ?
O8 C25 C24 . . 122.5(5) ?
O8 C25 C26 . . 121.6(4) ?
C24 C25 C26 . . 115.9(4) ?
C25 C26 H26A . . 109.5 ?
C25 C26 H26B . . 109.5 ?
H26A C26 H26B . . 109.5 ?
C25 C26 H26C . . 109.5 ?
H26A C26 H26C . . 109.5 ?
H26B C26 H26C . . 109.5 ?

loop_
_geom_bond_atom_site_label_1
_geom_bond_atom_site_label_2
_geom_bond_site_symmetry_2
_geom_bond_distance
_geom_bond_publ_flag
Cu1 O3 . 1.9157(18) ?
Cu1 O4 . 1.916(2) ?
Cu1 O1 . 1.9219(19) ?
Cu1 O2 . 1.9310(18) ?
O1 C1 . 1.306(3) ?
O2 C7 . 1.302(3) ?
C1 C2 . 1.398(4) ?
C1 C7 . 1.462(4) ?
C2 C3 . 1.393(4) ?
C2 H2 . 0.9500 ?
C3 C4 . 1.397(4) ?
C3 C8 . 1.526(4) ?
C4 C5 . 1.380(4) ?
C4 H4 . 0.9500 ?
C5 C6 . 1.381(4) ?
C5 H5 . 0.9500 ?
C6 C7 . 1.393(4) ?
C6 H6 . 0.9500 ?
C8 H8 . 1.0000 ?
C8 C9 . 1.517(5) ?
C8 C10 . 1.534(4) ?
C8 H8* . 1.0001 ?
C8 C9* . 1.523(5) ?
C8 C10* . 1.517(5) ?
C9 H9A . 0.9800 ?
C9 H9B . 0.9800 ?
C9 H9C . 0.9800 ?
C9* H9D . 0.9800 ?
C9* H9E . 0.9800 ?
C9* H9F . 0.9800 ?
C10 H10A . 0.9800 ?
C10 H10B . 0.9800 ?
C10 H10C . 0.9800 ?
C10* H10D . 0.9800 ?
C10* H10E . 0.9800 ?
C10* H10F . 0.9800 ?
O3 C11 . 1.307(3) ?
O4 C17 . 1.296(3) ?
C11 C12 . 1.394(4) ?
C11 C17 . 1.463(4) ?
C12 C13 . 1.397(4) ?
C12 H12 . 0.9500 ?
C13 C14 . 1.384(4) ?
C13 C18 . 1.531(4) ?
C14 C15 . 1.392(4) ?
C14 H14 . 0.9500 ?
C15 C16 . 1.383(4) ?
C15 H15 . 0.9500 ?
C16 C17 . 1.405(4) ?
C16 H16 . 0.9500 ?
C18 C20 . 1.519(5) ?
C18 C19 . 1.537(5) ?
C18 H18 . 1.0000 ?
C19 H19A . 0.9800 ?
C19 H19B . 0.9800 ?
C19 H19C . 0.9800 ?
C20 H20A . 0.9800 ?
C20 H20B . 0.9800 ?
C20 H20C . 0.9800 ?
O5 C21 . 1.265(3) ?
N1 C21 . 1.328(4) ?
N1 H1A . 0.80(4) ?
N1 H1B . 0.78(4) ?
N2 C21 . 1.334(4) ?
N2 H2A . 0.84(4) ?
N2 H2B . 0.83(4) ?
O6 C22 . 1.255(3) ?
N3 C22 . 1.349(4) ?
N3 H3A . 0.94(4) ?
N3 H3B . 0.78(4) ?
N4 C22 . 1.339(4) ?
N4 H4A . 0.80(4) ?
N4 H4B . 0.90(4) ?
O7 C23 . 1.249(3) ?
N5 C23 . 1.338(4) ?
N5 H5A . 0.84(4) ?
N5 H5B . 0.86(4) ?
N6 C23 . 1.347(4) ?
N6 H6A . 0.85(4) ?
N6 H6B . 0.94(4) ?
O8 C25 . 1.209(5) ?
C24 C25 . 1.488(5) ?
C24 H24A . 0.9800 ?
C24 H24B . 0.9800 ?
C24 H24C . 0.9800 ?
C25 C26 . 1.490(6) ?
C26 H26A . 0.9800 ?
C26 H26B . 0.9800 ?
C26 H26C . 0.9800 ?

loop_
_geom_hbond_atom_site_label_D
_geom_hbond_atom_site_label_H
_geom_hbond_atom_site_label_A
_geom_hbond_site_symmetry_D
_geom_hbond_site_symmetry_H
_geom_hbond_site_symmetry_A
_geom_hbond_distance_DH
_geom_hbond_distance_HA
_geom_hbond_distance_DA
_geom_hbond_angle_DHA
_geom_hbond_publ_flag
N1 H1A O1 . . . 0.80(4) 2.15(4) 2.944(3) 175(4) y
N1 H1B O6 . . . 0.78(4) 2.17(4) 2.951(3) 178(4) y
N2 H2A O3 . . . 0.84(4) 2.13(4) 2.954(3) 167(4) y
N2 H2B O7 . . . 0.83(4) 2.27(4) 3.079(3) 164(4) y
N3 H3A O5 . . 3_566 0.94(4) 2.14(4) 3.041(3) 160(3) y
N3 H3B O5 . . . 0.78(4) 2.24(4) 3.011(3) 174(4) y
N4 H4A O7 . . 3_566 0.80(4) 2.11(4) 2.901(3) 168(4) y
N4 H4B O7 . . 1_545 0.90(4) 2.16(4) 3.032(3) 163(3) y
N5 H5A O6 . . 2 0.84(4) 2.09(4) 2.901(4) 164(4) y
N5 H5B O5 . . . 0.86(4) 2.16(4) 3.007(3) 169(3) y
N6 H6A O5 . . 2 0.85(4) 2.19(4) 3.012(3) 163(3) y
N6 H6B O6 . . 1_565 0.94(4) 2.07(4) 3.000(3) 168(3) y
C5 H5 O8 . . . 0.95 2.51 3.313(4) 142 n

loop_
_geom_torsion_atom_site_label_1
_geom_torsion_atom_site_label_2
_geom_torsion_atom_site_label_3
_geom_torsion_atom_site_label_4
_geom_torsion_site_symmetry_1
_geom_torsion_site_symmetry_2
_geom_torsion_site_symmetry_3
_geom_torsion_site_symmetry_4
_geom_torsion
_geom_torsion_publ_flag
O3 Cu1 O1 C1 . . . . -168.88(18) ?
O2 Cu1 O1 C1 . . . . 5.69(17) ?
O4 Cu1 O2 C7 . . . . 164.03(17) ?
O1 Cu1 O2 C7 . . . . -7.04(17) ?
Cu1 O1 C1 C2 . . . . 177.1(2) ?
Cu1 O1 C1 C7 . . . . -3.4(3) ?
O1 C1 C2 C3 . . . . -178.7(3) ?
C7 C1 C2 C3 . . . . 1.9(5) ?
C1 C2 C3 C4 . . . . 1.3(5) ?
C1 C2 C3 C8 . . . . 179.3(3) ?
C2 C3 C4 C5 . . . . -1.9(5) ?
C8 C3 C4 C5 . . . . -180.0(3) ?
C3 C4 C5 C6 . . . . 0.5(6) ?
C4 C5 C6 C7 . . . . -0.4(6) ?
Cu1 O2 C7 C6 . . . . -172.1(2) ?
Cu1 O2 C7 C1 . . . . 7.1(3) ?
C5 C6 C7 O2 . . . . -178.2(3) ?
C5 C6 C7 C1 . . . . 2.7(5) ?
O1 C1 C7 O2 . . . . -2.5(3) ?
C2 C1 C7 O2 . . . . 176.9(3) ?
O1 C1 C7 C6 . . . . 176.6(2) ?
C2 C1 C7 C6 . . . . -3.9(4) ?
C2 C3 C8 C10* . . . . -84.6(14) ?
C4 C3 C8 C10* . . . . 93.7(14) ?
C2 C3 C8 C9 . . . . 119.7(6) ?
C4 C3 C8 C9 . . . . -62.1(7) ?
C2 C3 C8 C9* . . . . 144.6(14) ?
C4 C3 C8 C9* . . . . -37.1(14) ?
C2 C3 C8 C10 . . . . -117.0(6) ?
C4 C3 C8 C10 . . . . 61.2(7) ?
O4 Cu1 O3 C11 . . . . -4.27(18) ?
O1 Cu1 O3 C11 . . . . 166.81(18) ?
O3 Cu1 O4 C17 . . . . 1.55(17) ?
O2 Cu1 O4 C17 . . . . -172.93(17) ?
Cu1 O3 C11 C12 . . . . -171.6(2) ?
Cu1 O3 C11 C17 . . . . 5.9(3) ?
O3 C11 C12 C13 . . . . -177.3(3) ?
C17 C11 C12 C13 . . . . 5.5(5) ?
C11 C12 C13 C14 . . . . 1.6(6) ?
C11 C12 C13 C18 . . . . -177.5(3) ?
C12 C13 C14 C15 . . . . -3.9(5) ?
C18 C13 C14 C15 . . . . 175.2(3) ?
C13 C14 C15 C16 . . . . -0.1(6) ?
C14 C15 C16 C17 . . . . 1.9(5) ?
Cu1 O4 C17 C16 . . . . -178.46(19) ?
Cu1 O4 C17 C11 . . . . 1.2(3) ?
C15 C16 C17 O4 . . . . -177.3(3) ?
C15 C16 C17 C11 . . . . 3.1(5) ?
O3 C11 C17 O4 . . . . -4.8(3) ?
C12 C11 C17 O4 . . . . 172.5(3) ?
O3 C11 C17 C16 . . . . 174.8(2) ?
C12 C11 C17 C16 . . . . -7.9(4) ?
C14 C13 C18 C20 . . . . -106.9(3) ?
C12 C13 C18 C20 . . . . 72.3(4) ?
C14 C13 C18 C19 . . . . 127.9(3) ?
C12 C13 C18 C19 . . . . -52.9(4) ?
